data_7719689
loop_
_publ_author_name
'Sinha, Ankita'
'Banerjee, Suparna'
'Sen, Suphal'
'Ghosh, Aniruddha'
'Dey, Arindam'
'Naskar, Tilak'
'Singh, Tejender'
'Gangopadhyay, Jaydip'

_publ_section_title
;
 Dual deoxygenation in an &#x3b1;-ketoimine chelated rhenium(III) complex:
 structural and mechanistic interpretations.
;
_journal_issue 46
_journal_name_full 'Dalton transactions (Cambridge, England : 2003)'
_journal_page_first 17137
_journal_page_last 17150
_journal_paper_doi 10.1039/d5dt01782c
_journal_volume 54
_journal_year 2025
_chemical_formula_moiety 'C32 H26 Cl3 N O2 P Re'
_chemical_formula_sum 'C32 H26 Cl3 N O2 P Re'
_chemical_formula_weight 780.06
_space_group_crystal_system monoclinic
_space_group_IT_number 14
_space_group_name_Hall '-P 2yn'
_space_group_name_H-M_alt 'P 1 21/n 1'
_atom_sites_solution_hydrogens mixed
_audit_creation_date 2025-08-25
_audit_creation_method
;
Olex2 1.5
(compiled 2023.03.06 svn.rbb2c1857 for OlexSys, GUI svn.r6748)
;
_audit_update_record
;
2025-08-25 deposited with the CCDC.	2025-10-16 downloaded from the CCDC.
;
_cell_angle_alpha 90
_cell_angle_beta 90.389(2)
_cell_angle_gamma 90
_cell_formula_units_Z 4
_cell_length_a 10.5959(6)
_cell_length_b 19.8922(10)
_cell_length_c 14.4642(7)
_cell_measurement_reflns_used 14128
_cell_measurement_temperature 154.99
_cell_measurement_theta_max 25.69
_cell_measurement_theta_min 2.38
_cell_volume 3048.6(3)
_computing_cell_refinement 'SAINT V8.38A (Bruker, 2018)'
_computing_data_collection 'Bruker APEX3'
_computing_data_reduction 'SAINT V8.38A (Bruker, 2018)'
_computing_molecular_graphics 'Olex2 1.5 (Dolomanov et al., 2009)'
_computing_publication_material 'Olex2 1.5 (Dolomanov et al., 2009)'
_computing_structure_refinement 'SHELXL 2018/3 (Sheldrick, 2015)'
_computing_structure_solution 'SHELXT 2014/5 (Sheldrick, 2014)'
_diffrn_ambient_temperature 154.99
_diffrn_measured_fraction_theta_full 0.999
_diffrn_measured_fraction_theta_max 0.999
_diffrn_measurement_device_type 'Bruker APEX-II CCD'
_diffrn_measurement_method '\f and \w scans'
_diffrn_radiation_type MoK\a
_diffrn_radiation_wavelength 0.71073
_diffrn_reflns_av_R_equivalents 0.0752
_diffrn_reflns_av_unetI/netI 0.0579
_diffrn_reflns_Laue_measured_fraction_full 0.999
_diffrn_reflns_Laue_measured_fraction_max 0.999
_diffrn_reflns_limit_h_max 12
_diffrn_reflns_limit_h_min -12
_diffrn_reflns_limit_k_max 21
_diffrn_reflns_limit_k_min -23
_diffrn_reflns_limit_l_max 17
_diffrn_reflns_limit_l_min -17
_diffrn_reflns_number 26950
_diffrn_reflns_point_group_measured_fraction_full 0.999
_diffrn_reflns_point_group_measured_fraction_max 0.999
_diffrn_reflns_theta_full 25.242
_diffrn_reflns_theta_max 25.249
_diffrn_reflns_theta_min 2.178
_exptl_absorpt_coefficient_mu 4.331
_exptl_absorpt_correction_T_max 0.7453
_exptl_absorpt_correction_T_min 0.1005
_exptl_absorpt_correction_type multi-scan
_exptl_absorpt_process_details
;
SADABS-2016/2 (Bruker,2016/2) was used for absorption correction.
wR2(int) was 0.1669 before and 0.0855 after correction.
The Ratio of minimum to maximum transmission is 0.1348.
The \l/2 correction factor is Not present.
;
_exptl_crystal_colour green
_exptl_crystal_density_diffrn 1.700
_exptl_crystal_description block
_exptl_crystal_F_000 1528
_exptl_crystal_size_max 0.2
_exptl_crystal_size_mid 0.1
_exptl_crystal_size_min 0.1
_refine_diff_density_max 2.091
_refine_diff_density_min -2.261
_refine_diff_density_rms 0.164
_refine_ls_extinction_method none
_refine_ls_goodness_of_fit_ref 1.058
_refine_ls_hydrogen_treatment mixed
_refine_ls_matrix_type full
_refine_ls_number_parameters 365
_refine_ls_number_reflns 5503
_refine_ls_number_restraints 0
_refine_ls_restrained_S_all 1.058
_refine_ls_R_factor_all 0.0514
_refine_ls_R_factor_gt 0.0430
_refine_ls_shift/su_max 0.002
_refine_ls_shift/su_mean 0.000
_refine_ls_structure_factor_coef Fsqd
_refine_ls_weighting_details 'w=1/[\s^2^(Fo^2^)+(0.0530P)^2^+6.5982P] where P=(Fo^2^+2Fc^2^)/3'
_refine_ls_weighting_scheme calc
_refine_ls_wR_factor_gt 0.1054
_refine_ls_wR_factor_ref 0.1101
_reflns_Friedel_coverage 0.000
_reflns_number_gt 4784
_reflns_number_total 5503
_reflns_threshold_expression 'I > 2\s(I)'
_cod_data_source_file d5dt01782c2.cif
_cod_data_source_block mo_tn151222_0m
_cod_depositor_comments 'Adding full bibliography for 7719689--7719690.cif.'
_cod_database_code 7719689
_shelx_shelxl_version_number 2018/3
_shelx_space_group_comment
;
The symmetry employed for this shelxl refinement is uniquely defined
by the following loop, which should always be used as a source of
symmetry information in preference to the above space-group names.
They are only intended as comments.
;
_olex2_refinement_description
;
1. Fixed Uiso
 At 1.2 times of:
  All C(H) groups
2.a Aromatic/amide H refined with riding coordinates:
 C26(H26), C7(H7), C32(H32), C10(H10), C22(H22), C28(H28), C20(H20), C3(H3),
 C24(H24), C6(H6), C5(H5), C23(H23), C16(H16), C11(H11), C25(H25), C14(H14),
 C4(H4), C19(H19), C31(H31), C30(H30), C29(H29), C17(H17), C12(H12), C13(H13),
 C18(H18)
;
_olex2_submission_special_instructions 'No special instructions were received'

loop_
_space_group_symop_operation_xyz
'x, y, z'
'-x+1/2, y+1/2, -z+1/2'
'-x, -y, -z'
'x-1/2, -y-1/2, z-1/2'

loop_
_atom_site_label
_atom_site_type_symbol
_atom_site_fract_x
_atom_site_fract_y
_atom_site_fract_z
_atom_site_U_iso_or_equiv
_atom_site_adp_type
_atom_site_occupancy
_atom_site_site_symmetry_order
_atom_site_calc_flag
_atom_site_refinement_flags_posn
_atom_site_refinement_flags_adp
_atom_site_refinement_flags_occupancy
_atom_site_disorder_assembly
_atom_site_disorder_group
Re1 Re 0.25141(2) 0.63004(2) 0.78165(2) 0.02915(11) Uani 1 1 d . . . . .
Cl1 Cl 0.36460(13) 0.54475(7) 0.70690(12) 0.0373(4) Uani 1 1 d . . . . .
P1 P 0.44126(13) 0.72531(7) 0.64371(11) 0.0276(3) Uani 1 1 d . . . . .
Cl3 Cl 0.14824(14) 0.72278(8) 0.85083(12) 0.0411(4) Uani 1 1 d . . . . .
Cl2 Cl 0.37197(15) 0.61422(9) 0.91473(11) 0.0413(4) Uani 1 1 d . . . . .
O1 O 0.1370(4) 0.63445(19) 0.6720(3) 0.0321(10) Uani 1 1 d . . . . .
O2 O 0.3777(3) 0.69863(19) 0.7293(3) 0.0295(9) Uani 1 1 d . . . . .
N1 N 0.1113(4) 0.5703(3) 0.8142(4) 0.0315(11) Uani 1 1 d . . . . .
C1 C 0.0347(5) 0.5970(3) 0.6715(4) 0.0321(13) Uani 1 1 d . . . . .
C27 C 0.4276(5) 0.6719(3) 0.5440(4) 0.0312(13) Uani 1 1 d . . . . .
C21 C 0.3689(5) 0.8039(3) 0.6136(4) 0.0284(12) Uani 1 1 d . . . . .
C8 C 0.0150(5) 0.5620(3) 0.7530(4) 0.0308(13) Uani 1 1 d . . . . .
C26 C 0.2824(6) 0.8321(3) 0.6746(4) 0.0382(14) Uani 1 1 d . . . . .
H26 H 0.265305 0.810517 0.731717 0.046 Uiso 1 1 calc R U . . .
C7 C -0.1102(5) 0.5390(3) 0.5602(4) 0.0372(14) Uani 1 1 d . . . . .
H7 H -0.118084 0.502721 0.602509 0.045 Uiso 1 1 calc R U . . .
C15 C 0.6054(5) 0.7372(3) 0.6702(4) 0.0299(13) Uani 1 1 d . . . . .
C9 C -0.0986(5) 0.5251(3) 0.7838(4) 0.0324(13) Uani 1 1 d . . . . .
C32 C 0.3148(5) 0.6717(3) 0.4952(5) 0.0370(14) Uani 1 1 d . . . . .
H32 H 0.249724 0.702248 0.511366 0.044 Uiso 1 1 calc R U . . .
C10 C -0.2184(6) 0.5531(3) 0.7689(4) 0.0375(15) Uani 1 1 d . . . . .
H10 H -0.228083 0.592108 0.731708 0.045 Uiso 1 1 calc R U . . .
C2 C -0.0370(5) 0.5950(3) 0.5841(4) 0.0329(14) Uani 1 1 d . . . . .
C22 C 0.3940(5) 0.8365(3) 0.5312(5) 0.0372(14) Uani 1 1 d . . . . .
H22 H 0.453682 0.818250 0.489383 0.045 Uiso 1 1 calc R U . . .
C28 C 0.5227(6) 0.6271(3) 0.5204(5) 0.0393(15) Uani 1 1 d . . . . .
H28 H 0.600132 0.626552 0.553845 0.047 Uiso 1 1 calc R U . . .
C20 C 0.6469(6) 0.7236(3) 0.7600(5) 0.0390(15) Uani 1 1 d . . . . .
H20 H 0.590035 0.707481 0.805473 0.047 Uiso 1 1 calc R U . . .
C3 C -0.0283(6) 0.6475(3) 0.5213(5) 0.0419(16) Uani 1 1 d . . . . .
H3 H 0.020990 0.685859 0.536749 0.050 Uiso 1 1 calc R U . . .
C24 C 0.2459(7) 0.9229(3) 0.5694(5) 0.0469(17) Uani 1 1 d . . . . .
H24 H 0.203300 0.963285 0.553255 0.056 Uiso 1 1 calc R U . . .
C6 C -0.1711(6) 0.5359(3) 0.4753(5) 0.0413(15) Uani 1 1 d . . . . .
H6 H -0.219981 0.497578 0.459254 0.050 Uiso 1 1 calc R U . . .
C5 C -0.1608(6) 0.5885(4) 0.4144(5) 0.0502(18) Uani 1 1 d . . . . .
H5 H -0.202268 0.586358 0.356038 0.060 Uiso 1 1 calc R U . . .
C23 C 0.3323(6) 0.8957(3) 0.5099(5) 0.0439(16) Uani 1 1 d . . . . .
H23 H 0.349895 0.917836 0.453313 0.053 Uiso 1 1 calc R U . . .
C16 C 0.6894(5) 0.7599(3) 0.6050(5) 0.0388(15) Uani 1 1 d . . . . .
H16 H 0.661281 0.768097 0.543528 0.047 Uiso 1 1 calc R U . . .
C11 C -0.3225(5) 0.5232(4) 0.8092(5) 0.0458(18) Uani 1 1 d . . . . .
H11 H -0.403631 0.542616 0.800370 0.055 Uiso 1 1 calc R U . . .
C25 C 0.2208(7) 0.8920(4) 0.6520(5) 0.0495(18) Uani 1 1 d . . . . .
H25 H 0.161999 0.911300 0.693572 0.059 Uiso 1 1 calc R U . . .
C14 C -0.0873(6) 0.4664(3) 0.8353(5) 0.0439(16) Uani 1 1 d . . . . .
H14 H -0.006952 0.445947 0.843497 0.053 Uiso 1 1 calc R U . . .
C4 C -0.0892(7) 0.6452(4) 0.4379(6) 0.055(2) Uani 1 1 d . . . . .
H4 H -0.083095 0.681898 0.396120 0.066 Uiso 1 1 calc R U . . .
C19 C 0.7734(7) 0.7341(4) 0.7813(5) 0.053(2) Uani 1 1 d . . . . .
H19 H 0.803088 0.724476 0.841985 0.063 Uiso 1 1 calc R U . . .
C31 C 0.2963(7) 0.6272(3) 0.4230(5) 0.0486(18) Uani 1 1 d . . . . .
H31 H 0.218335 0.626653 0.390165 0.058 Uiso 1 1 calc R U . . .
C30 C 0.3918(7) 0.5837(4) 0.3990(5) 0.0528(19) Uani 1 1 d . . . . .
H30 H 0.380228 0.553824 0.348396 0.063 Uiso 1 1 calc R U . . .
C29 C 0.5027(7) 0.5832(4) 0.4470(6) 0.056(2) Uani 1 1 d . . . . .
H29 H 0.567208 0.552501 0.430205 0.067 Uiso 1 1 calc R U . . .
C17 C 0.8143(6) 0.7710(3) 0.6285(6) 0.0494(19) Uani 1 1 d . . . . .
H17 H 0.871197 0.787504 0.583393 0.059 Uiso 1 1 calc R U . . .
C12 C -0.3104(6) 0.4659(4) 0.8619(5) 0.0519(19) Uani 1 1 d . . . . .
H12 H -0.382603 0.445918 0.889111 0.062 Uiso 1 1 calc R U . . .
C13 C -0.1935(7) 0.4377(4) 0.8747(6) 0.0554(19) Uani 1 1 d . . . . .
H13 H -0.185149 0.398129 0.911042 0.066 Uiso 1 1 calc R U . . .
C18 C 0.8565(6) 0.7581(4) 0.7169(6) 0.056(2) Uani 1 1 d . . . . .
H18 H 0.942311 0.765760 0.733180 0.067 Uiso 1 1 calc R U . . .
H1 H 0.100(7) 0.552(4) 0.876(6) 0.07(3) Uiso 1 1 d . . . . .

loop_
_atom_site_aniso_label
_atom_site_aniso_U_11
_atom_site_aniso_U_22
_atom_site_aniso_U_33
_atom_site_aniso_U_23
_atom_site_aniso_U_13
_atom_site_aniso_U_12
Re1 0.03170(15) 0.03355(17) 0.02215(18) -0.00025(9) -0.00285(10) -0.00232(8)
Cl1 0.0396(7) 0.0354(8) 0.0367(10) -0.0049(7) -0.0041(6) 0.0012(6)
P1 0.0349(7) 0.0281(8) 0.0199(8) -0.0029(6) -0.0020(6) 0.0006(6)
Cl3 0.0454(8) 0.0476(9) 0.0304(9) -0.0032(7) 0.0065(7) 0.0042(7)
Cl2 0.0459(8) 0.0544(9) 0.0234(9) 0.0033(7) -0.0080(6) -0.0034(7)
O1 0.035(2) 0.038(2) 0.023(2) 0.0011(17) -0.0035(17) -0.0050(16)
O2 0.042(2) 0.033(2) 0.014(2) 0.0015(17) 0.0073(17) -0.0028(16)
N1 0.031(2) 0.040(3) 0.023(3) 0.003(2) 0.002(2) -0.006(2)
C1 0.038(3) 0.036(3) 0.023(3) -0.003(3) 0.002(2) 0.004(2)
C27 0.038(3) 0.030(3) 0.025(3) -0.002(3) 0.001(2) -0.003(2)
C21 0.035(3) 0.032(3) 0.019(3) -0.002(2) -0.005(2) 0.002(2)
C8 0.029(3) 0.036(3) 0.027(3) -0.006(3) -0.003(2) 0.001(2)
C26 0.055(4) 0.040(4) 0.020(3) 0.000(3) 0.002(3) 0.007(3)
C7 0.040(3) 0.046(4) 0.026(4) -0.002(3) 0.000(3) 0.004(3)
C15 0.039(3) 0.025(3) 0.025(3) -0.004(2) -0.006(3) 0.003(2)
C9 0.031(3) 0.036(3) 0.030(4) -0.004(3) 0.000(2) -0.002(2)
C32 0.041(3) 0.039(3) 0.031(4) -0.009(3) 0.000(3) -0.003(3)
C10 0.041(3) 0.046(4) 0.025(4) -0.007(3) -0.003(3) 0.003(3)
C2 0.031(3) 0.044(4) 0.024(3) -0.002(3) 0.000(2) 0.006(2)
C22 0.039(3) 0.044(4) 0.029(4) 0.001(3) -0.002(3) 0.002(3)
C28 0.044(3) 0.042(4) 0.031(4) -0.013(3) 0.001(3) 0.002(3)
C20 0.051(4) 0.037(3) 0.028(4) -0.006(3) -0.006(3) 0.000(3)
C3 0.036(3) 0.048(4) 0.043(4) 0.007(3) -0.003(3) 0.000(3)
C24 0.063(4) 0.041(4) 0.036(4) 0.003(3) -0.015(3) 0.010(3)
C6 0.040(3) 0.052(4) 0.031(4) -0.012(3) -0.004(3) 0.002(3)
C5 0.042(3) 0.077(5) 0.032(4) 0.003(4) -0.010(3) 0.004(3)
C23 0.058(4) 0.041(4) 0.033(4) 0.007(3) -0.005(3) 0.004(3)
C16 0.040(3) 0.043(4) 0.033(4) 0.002(3) 0.000(3) 0.002(3)
C11 0.028(3) 0.070(5) 0.039(4) -0.021(4) -0.005(3) -0.004(3)
C25 0.059(4) 0.045(4) 0.045(5) -0.008(4) 0.003(3) 0.015(3)
C14 0.042(3) 0.036(4) 0.053(5) 0.002(3) -0.002(3) -0.002(3)
C4 0.051(4) 0.071(5) 0.042(5) 0.021(4) -0.016(3) -0.007(4)
C19 0.063(4) 0.051(5) 0.043(5) -0.007(3) -0.027(4) 0.006(3)
C31 0.052(4) 0.061(5) 0.032(4) -0.009(3) -0.011(3) -0.009(3)
C30 0.071(5) 0.047(4) 0.041(5) -0.021(4) 0.005(4) -0.015(3)
C29 0.052(4) 0.059(5) 0.056(5) -0.028(4) 0.005(4) 0.005(3)
C17 0.036(3) 0.045(4) 0.067(6) 0.009(4) 0.001(3) 0.003(3)
C12 0.042(4) 0.070(5) 0.044(5) -0.002(4) 0.004(3) -0.023(3)
C13 0.059(4) 0.048(4) 0.058(5) 0.006(4) 0.005(4) -0.017(3)
C18 0.039(4) 0.048(4) 0.081(7) 0.003(4) -0.021(4) -0.001(3)

loop_
_atom_type_symbol
_atom_type_description
_atom_type_scat_dispersion_real
_atom_type_scat_dispersion_imag
_atom_type_scat_source
C C 0.0033 0.0016 'International Tables Vol C Tables 4.2.6.8 and 6.1.1.4'
H H 0.0000 0.0000 'International Tables Vol C Tables 4.2.6.8 and 6.1.1.4'
Cl Cl 0.1484 0.1585 'International Tables Vol C Tables 4.2.6.8 and 6.1.1.4'
N N 0.0061 0.0033 'International Tables Vol C Tables 4.2.6.8 and 6.1.1.4'
O O 0.0106 0.0060 'International Tables Vol C Tables 4.2.6.8 and 6.1.1.4'
P P 0.1023 0.0942 'International Tables Vol C Tables 4.2.6.8 and 6.1.1.4'
Re Re -1.0185 7.2310 'International Tables Vol C Tables 4.2.6.8 and 6.1.1.4'

loop_
_geom_angle_atom_site_label_1
_geom_angle_atom_site_label_2
_geom_angle_atom_site_label_3
_geom_angle
_geom_angle_site_symmetry_1
_geom_angle_site_symmetry_3
_geom_angle_publ_flag
Cl1 Re1 Cl3 175.18(5) . . ?
Cl2 Re1 Cl1 90.23(6) . . ?
Cl2 Re1 Cl3 90.47(6) . . ?
O1 Re1 Cl1 88.57(12) . . ?
O1 Re1 Cl3 91.26(12) . . ?
O1 Re1 Cl2 173.50(11) . . ?
O1 Re1 O2 94.10(16) . . ?
O2 Re1 Cl1 88.53(11) . . ?
O2 Re1 Cl3 86.68(11) . . ?
O2 Re1 Cl2 92.26(12) . . ?
N1 Re1 Cl1 93.57(15) . . ?
N1 Re1 Cl3 91.06(15) . . ?
N1 Re1 Cl2 97.55(16) . . ?
N1 Re1 O1 76.15(19) . . ?
N1 Re1 O2 169.95(18) . . ?
O2 P1 C27 114.6(2) . . ?
O2 P1 C21 108.3(2) . . ?
O2 P1 C15 108.0(3) . . ?
C21 P1 C27 106.7(3) . . ?
C21 P1 C15 110.4(3) . . ?
C15 P1 C27 108.8(3) . . ?
C1 O1 Re1 118.5(4) . . ?
P1 O2 Re1 146.0(3) . . ?
Re1 N1 H1 123(5) . . ?
C8 N1 Re1 118.9(4) . . ?
C8 N1 H1 117(5) . . ?
O1 C1 C8 114.1(5) . . ?
O1 C1 C2 116.2(5) . . ?
C8 C1 C2 129.6(5) . . ?
C32 C27 P1 118.5(4) . . ?
C32 C27 C28 119.8(6) . . ?
C28 C27 P1 121.5(5) . . ?
C26 C21 P1 118.6(5) . . ?
C22 C21 P1 122.2(4) . . ?
C22 C21 C26 119.1(6) . . ?
N1 C8 C1 112.2(5) . . ?
N1 C8 C9 118.2(5) . . ?
C1 C8 C9 129.2(5) . . ?
C21 C26 H26 119.9 . . ?
C21 C26 C25 120.2(6) . . ?
C25 C26 H26 119.9 . . ?
C2 C7 H7 119.7 . . ?
C6 C7 H7 119.7 . . ?
C6 C7 C2 120.5(6) . . ?
C20 C15 P1 118.1(5) . . ?
C16 C15 P1 121.8(5) . . ?
C16 C15 C20 120.0(6) . . ?
C10 C9 C8 119.6(6) . . ?
C14 C9 C8 120.7(5) . . ?
C14 C9 C10 119.4(6) . . ?
C27 C32 H32 119.8 . . ?
C31 C32 C27 120.4(6) . . ?
C31 C32 H32 119.8 . . ?
C9 C10 H10 120.4 . . ?
C11 C10 C9 119.2(6) . . ?
C11 C10 H10 120.4 . . ?
C7 C2 C1 121.1(6) . . ?
C3 C2 C1 120.4(6) . . ?
C3 C2 C7 118.5(6) . . ?
C21 C22 H22 120.1 . . ?
C23 C22 C21 119.9(6) . . ?
C23 C22 H22 120.1 . . ?
C27 C28 H28 120.5 . . ?
C29 C28 C27 119.0(6) . . ?
C29 C28 H28 120.5 . . ?
C15 C20 H20 120.9 . . ?
C19 C20 C15 118.3(7) . . ?
C19 C20 H20 120.9 . . ?
C2 C3 H3 119.3 . . ?
C4 C3 C2 121.3(7) . . ?
C4 C3 H3 119.3 . . ?
C23 C24 H24 119.9 . . ?
C25 C24 H24 119.9 . . ?
C25 C24 C23 120.2(6) . . ?
C7 C6 H6 120.1 . . ?
C5 C6 C7 119.8(6) . . ?
C5 C6 H6 120.1 . . ?
C6 C5 H5 119.9 . . ?
C6 C5 C4 120.2(7) . . ?
C4 C5 H5 119.9 . . ?
C22 C23 H23 119.5 . . ?
C24 C23 C22 121.0(7) . . ?
C24 C23 H23 119.5 . . ?
C15 C16 H16 119.8 . . ?
C15 C16 C17 120.4(6) . . ?
C17 C16 H16 119.8 . . ?
C10 C11 H11 119.5 . . ?
C12 C11 C10 121.1(6) . . ?
C12 C11 H11 119.5 . . ?
C26 C25 H25 120.2 . . ?
C24 C25 C26 119.6(6) . . ?
C24 C25 H25 120.2 . . ?
C9 C14 H14 120.0 . . ?
C13 C14 C9 119.9(6) . . ?
C13 C14 H14 120.0 . . ?
C3 C4 C5 119.6(7) . . ?
C3 C4 H4 120.2 . . ?
C5 C4 H4 120.2 . . ?
C20 C19 H19 119.2 . . ?
C18 C19 C20 121.7(7) . . ?
C18 C19 H19 119.2 . . ?
C32 C31 H31 120.3 . . ?
C30 C31 C32 119.5(7) . . ?
C30 C31 H31 120.3 . . ?
C31 C30 H30 119.7 . . ?
C29 C30 C31 120.6(7) . . ?
C29 C30 H30 119.7 . . ?
C28 C29 H29 119.6 . . ?
C30 C29 C28 120.8(6) . . ?
C30 C29 H29 119.6 . . ?
C16 C17 H17 119.9 . . ?
C18 C17 C16 120.2(7) . . ?
C18 C17 H17 119.9 . . ?
C11 C12 H12 120.2 . . ?
C13 C12 C11 119.6(6) . . ?
C13 C12 H12 120.2 . . ?
C14 C13 H13 119.7 . . ?
C12 C13 C14 120.7(7) . . ?
C12 C13 H13 119.7 . . ?
C19 C18 C17 119.3(6) . . ?
C19 C18 H18 120.3 . . ?
C17 C18 H18 120.3 . . ?

loop_
_geom_bond_atom_site_label_1
_geom_bond_atom_site_label_2
_geom_bond_distance
_geom_bond_site_symmetry_2
_geom_bond_publ_flag
Re1 Cl1 2.3459(15) . ?
Re1 Cl3 2.3695(15) . ?
Re1 Cl2 2.3244(16) . ?
Re1 O1 1.992(4) . ?
Re1 O2 2.059(4) . ?
Re1 N1 1.962(5) . ?
P1 O2 1.510(4) . ?
P1 C27 1.795(6) . ?
P1 C21 1.794(6) . ?
P1 C15 1.794(6) . ?
O1 C1 1.315(7) . ?
N1 C8 1.357(7) . ?
N1 H1 0.98(9) . ?
C1 C8 1.387(9) . ?
C1 C2 1.471(8) . ?
C27 C32 1.385(8) . ?
C27 C28 1.390(8) . ?
C21 C26 1.395(8) . ?
C21 C22 1.384(9) . ?
C8 C9 1.481(8) . ?
C26 H26 0.9500 . ?
C26 C25 1.396(9) . ?
C7 H7 0.9500 . ?
C7 C2 1.400(8) . ?
C7 C6 1.385(9) . ?
C15 C20 1.395(9) . ?
C15 C16 1.377(9) . ?
C9 C10 1.402(8) . ?
C9 C14 1.390(9) . ?
C32 H32 0.9500 . ?
C32 C31 1.381(9) . ?
C10 H10 0.9500 . ?
C10 C11 1.385(9) . ?
C2 C3 1.387(9) . ?
C22 H22 0.9500 . ?
C22 C23 1.379(9) . ?
C28 H28 0.9500 . ?
C28 C29 1.390(9) . ?
C20 H20 0.9500 . ?
C20 C19 1.389(9) . ?
C3 H3 0.9500 . ?
C3 C4 1.365(10) . ?
C24 H24 0.9500 . ?
C24 C23 1.372(10) . ?
C24 C25 1.371(10) . ?
C6 H6 0.9500 . ?
C6 C5 1.371(10) . ?
C5 H5 0.9500 . ?
C5 C4 1.401(10) . ?
C23 H23 0.9500 . ?
C16 H16 0.9500 . ?
C16 C17 1.381(8) . ?
C11 H11 0.9500 . ?
C11 C12 1.378(10) . ?
C25 H25 0.9500 . ?
C14 H14 0.9500 . ?
C14 C13 1.389(9) . ?
C4 H4 0.9500 . ?
C19 H19 0.9500 . ?
C19 C18 1.372(11) . ?
C31 H31 0.9500 . ?
C31 C30 1.378(10) . ?
C30 H30 0.9500 . ?
C30 C29 1.361(10) . ?
C29 H29 0.9500 . ?
C17 H17 0.9500 . ?
C17 C18 1.376(11) . ?
C12 H12 0.9500 . ?
C12 C13 1.370(10) . ?
C13 H13 0.9500 . ?
C18 H18 0.9500 . ?

loop_
_geom_torsion_atom_site_label_1
_geom_torsion_atom_site_label_2
_geom_torsion_atom_site_label_3
_geom_torsion_atom_site_label_4
_geom_torsion
_geom_torsion_site_symmetry_1
_geom_torsion_site_symmetry_2
_geom_torsion_site_symmetry_3
_geom_torsion_site_symmetry_4
_geom_torsion_publ_flag
Re1 O1 C1 C8 4.5(6) . . . . ?
Re1 O1 C1 C2 -171.8(4) . . . . ?
Re1 N1 C8 C1 2.4(7) . . . . ?
Re1 N1 C8 C9 -171.0(4) . . . . ?
P1 C27 C32 C31 -174.4(5) . . . . ?
P1 C27 C28 C29 174.8(5) . . . . ?
P1 C21 C26 C25 -177.7(5) . . . . ?
P1 C21 C22 C23 177.7(5) . . . . ?
P1 C15 C20 C19 -178.6(5) . . . . ?
P1 C15 C16 C17 177.6(5) . . . . ?
O1 C1 C8 N1 -4.3(7) . . . . ?
O1 C1 C8 C9 168.2(5) . . . . ?
O1 C1 C2 C7 152.2(5) . . . . ?
O1 C1 C2 C3 -24.7(8) . . . . ?
O2 P1 C27 C32 77.7(5) . . . . ?
O2 P1 C27 C28 -96.5(5) . . . . ?
O2 P1 C21 C26 7.8(5) . . . . ?
O2 P1 C21 C22 -170.9(5) . . . . ?
O2 P1 C15 C20 -2.2(5) . . . . ?
O2 P1 C15 C16 178.7(5) . . . . ?
N1 C8 C9 C10 130.2(6) . . . . ?
N1 C8 C9 C14 -43.3(8) . . . . ?
C1 C8 C9 C10 -42.0(9) . . . . ?
C1 C8 C9 C14 144.5(7) . . . . ?
C1 C2 C3 C4 176.8(6) . . . . ?
C27 P1 O2 Re1 -14.9(5) . . . . ?
C27 P1 C21 C26 131.6(5) . . . . ?
C27 P1 C21 C22 -47.0(5) . . . . ?
C27 P1 C15 C20 -127.1(5) . . . . ?
C27 P1 C15 C16 53.7(6) . . . . ?
C27 C32 C31 C30 -1.0(10) . . . . ?
C27 C28 C29 C30 -0.2(11) . . . . ?
C21 P1 O2 Re1 104.1(4) . . . . ?
C21 P1 C27 C32 -42.1(5) . . . . ?
C21 P1 C27 C28 143.7(5) . . . . ?
C21 P1 C15 C20 116.0(5) . . . . ?
C21 P1 C15 C16 -63.1(6) . . . . ?
C21 C26 C25 C24 0.1(11) . . . . ?
C21 C22 C23 C24 0.0(10) . . . . ?
C8 C1 C2 C7 -23.5(9) . . . . ?
C8 C1 C2 C3 159.7(6) . . . . ?
C8 C9 C10 C11 -170.9(6) . . . . ?
C8 C9 C14 C13 170.8(6) . . . . ?
C26 C21 C22 C23 -1.0(9) . . . . ?
C7 C2 C3 C4 -0.1(9) . . . . ?
C7 C6 C5 C4 -0.3(10) . . . . ?
C15 P1 O2 Re1 -136.3(4) . . . . ?
C15 P1 C27 C32 -161.3(5) . . . . ?
C15 P1 C27 C28 24.5(6) . . . . ?
C15 P1 C21 C26 -110.3(5) . . . . ?
C15 P1 C21 C22 71.1(6) . . . . ?
C15 C20 C19 C18 0.8(10) . . . . ?
C15 C16 C17 C18 1.2(10) . . . . ?
C9 C10 C11 C12 -1.3(10) . . . . ?
C9 C14 C13 C12 1.4(12) . . . . ?
C32 C27 C28 C29 0.7(10) . . . . ?
C32 C31 C30 C29 1.5(11) . . . . ?
C10 C9 C14 C13 -2.7(10) . . . . ?
C10 C11 C12 C13 0.0(11) . . . . ?
C2 C1 C8 N1 171.4(6) . . . . ?
C2 C1 C8 C9 -16.1(10) . . . . ?
C2 C7 C6 C5 -0.6(9) . . . . ?
C2 C3 C4 C5 -0.8(11) . . . . ?
C22 C21 C26 C25 0.9(9) . . . . ?
C28 C27 C32 C31 -0.1(10) . . . . ?
C20 C15 C16 C17 -1.6(9) . . . . ?
C20 C19 C18 C17 -1.2(11) . . . . ?
C6 C7 C2 C1 -176.1(5) . . . . ?
C6 C7 C2 C3 0.8(9) . . . . ?
C6 C5 C4 C3 0.9(11) . . . . ?
C23 C24 C25 C26 -1.0(11) . . . . ?
C16 C15 C20 C19 0.6(9) . . . . ?
C16 C17 C18 C19 0.1(11) . . . . ?
C11 C12 C13 C14 0.0(12) . . . . ?
C25 C24 C23 C22 1.0(11) . . . . ?
C14 C9 C10 C11 2.7(9) . . . . ?
C31 C30 C29 C28 -0.9(12) . . . . ?
